data_9001117
loop_
_publ_author_name
'Ivaldi, G.'
'Catti, M.'
'Ferraris, G.'

_publ_section_title
;
 Crystal structure at 25 and 700 C of magnesiochloritoid from a high-pressure
 assemblage (Monte Rosa)
 Sample at 25 C
;
_journal_name_full 'American Mineralogist'
_journal_page_first 358
_journal_page_last 364
_journal_volume 73
_journal_year 1988
_chemical_formula_sum 'Al2 Fe0.35 H2 Mg0.65 O7 Si'
_chemical_name_mineral Magnesiochloritoid
_space_group_IT_number 15
_symmetry_space_group_name_Hall '-C 2yc'
_symmetry_space_group_name_H-M 'C 1 2/c 1'
_cell_angle_alpha 90
_cell_angle_beta 101.4
_cell_angle_gamma 90
_cell_length_a 9.460
_cell_length_b 5.471
_cell_length_c 18.182
_cell_formula_units_Z 8
_cell_volume 922.456
_database_code_amcsd 0001139
_exptl_crystal_density_diffrn 3.332
_cod_original_formula_sum 'Al2 (Mg.65 Fe.35) Si O7 H2'
_cod_database_code 9001117

loop_
_space_group_symop_operation_xyz
x,y,z
1/2+x,1/2+y,z
x,-y,1/2+z
1/2+x,1/2-y,1/2+z
-x,y,1/2-z
1/2-x,1/2+y,1/2-z
-x,-y,-z
1/2-x,1/2-y,-z

loop_
_atom_site_label
_atom_site_fract_x
_atom_site_fract_y
_atom_site_fract_z
_atom_site_occupancy
_atom_site_U_iso_or_equiv
Al1A 0.25000 0.25000 0.00000 1.00000 0.00529
Al2A 0.00000 0.40250 0.25000 1.00000 0.00431
Mg1B 0.08397 0.74576 0.00088 0.65000 0.00700
Fe1B 0.08397 0.74576 0.00088 0.35000 0.00700
Al2B 0.24994 0.65365 0.24886 1.00000 0.00439
Si 0.46403 0.40298 0.15595 1.00000 0.00339
O1A 0.11460 0.39270 0.05294 1.00000 0.00735
O-H1B 0.26460 0.94470 0.05001 1.00000 0.00697
O1C 0.42670 0.39770 0.06359 1.00000 0.00621
O2A 0.39450 0.15890 0.18819 1.00000 0.00494
O2B 0.39490 0.64790 0.18730 1.00000 0.00494
O2C 0.13930 0.90370 0.18702 1.00000 0.00494
O2D 0.14850 0.40160 0.20164 1.00000 0.00405
H 0.13700 0.40400 0.11200 1.00000 ?

loop_
_cod_related_entry_id
_cod_related_entry_database
_cod_related_entry_code
1 AMCSD 0001139
